data_1557359
loop_
_publ_author_name
'Dub, Pavel A.'
'Batrice, Rami J.'
'Gordon, John C.'
'Scott, Brian L.'
'Minko, Yury'
'Schmidt, Jurgen G.'
'Williams, Robert F.'

_publ_section_title
;
 Engineering Catalysts for Selective Ester Hydrogenation
;
_journal_name_full 'Organic Process Research &amp; Development'
_journal_paper_doi 10.1021/acs.oprd.9b00559
_journal_year 2020
_chemical_formula_sum 'C38 H43 Cl2 N P2 Ru S'
_chemical_formula_weight 779.70
_space_group_crystal_system monoclinic
_space_group_IT_number 14
_space_group_name_Hall '-P 2ybc'
_space_group_name_H-M_alt 'P 1 21/c 1'
_atom_sites_solution_hydrogens geom
_audit_creation_method SHELXL-2016/6
_cell_angle_alpha 90
_cell_angle_beta 100.513(2)
_cell_angle_gamma 90
_cell_formula_units_Z 4
_cell_length_a 10.1683(7)
_cell_length_b 17.5052(12)
_cell_length_c 20.3353(14)
_cell_measurement_reflns_used 9314
_cell_measurement_temperature 100(1)
_cell_measurement_theta_max 26.41
_cell_measurement_theta_min 2.35
_cell_volume 3558.9(4)
_computing_cell_refinement 'APEX2 V.2014.7-1 (Bruker AXS, 2014)'
_computing_data_collection 'APEX2 V.2014.7-1 (Bruker AXS, 2014)'
_computing_data_reduction 'SAINT, v. 8.34A (Bruker AXS, 2013)'
_computing_molecular_graphics 'SHELXTL, v. 2014/7, (Bruker AXS, 2014)'
_computing_publication_material 'SHELXTL, v. 2014/7, (Bruker AXS, 2014)'
_computing_structure_refinement 'SHELXL 2014/7 (Sheldrick, 2014)'
_computing_structure_solution 'SHELXS 2013/1 (Sheldrick, 2013)'
_diffrn_ambient_temperature 100(1)
_diffrn_measured_fraction_theta_full 0.995
_diffrn_measured_fraction_theta_max 0.995
_diffrn_measurement_device_type 'Bruker D8 Quest with CMOS detector'
_diffrn_measurement_method '\w scans'
_diffrn_radiation_monochromator 'Bruker Triumph curved graphite'
_diffrn_radiation_source 'fine-focus sealed tube'
_diffrn_radiation_type MoK\a
_diffrn_radiation_wavelength 0.71073
_diffrn_reflns_av_R_equivalents 0.0291
_diffrn_reflns_av_unetI/netI 0.0146
_diffrn_reflns_Laue_measured_fraction_full 0.995
_diffrn_reflns_Laue_measured_fraction_max 0.995
_diffrn_reflns_limit_h_max 12
_diffrn_reflns_limit_h_min -12
_diffrn_reflns_limit_k_max 21
_diffrn_reflns_limit_k_min -21
_diffrn_reflns_limit_l_max 25
_diffrn_reflns_limit_l_min -25
_diffrn_reflns_number 55553
_diffrn_reflns_point_group_measured_fraction_full 0.995
_diffrn_reflns_point_group_measured_fraction_max 0.995
_diffrn_reflns_theta_full 25.000
_diffrn_reflns_theta_max 26.447
_diffrn_reflns_theta_min 2.327
_diffrn_standards_decay_% 0
_diffrn_standards_interval_count 0
_diffrn_standards_interval_time 0
_diffrn_standards_number 0
_exptl_absorpt_coefficient_mu 0.768
_exptl_absorpt_correction_T_max 0.858
_exptl_absorpt_correction_T_min 0.770
_exptl_absorpt_correction_type multi-scan
_exptl_absorpt_process_details 'SADABS v. 2014/3 (Bruker AXS, 2013)'
_exptl_crystal_colour orange
_exptl_crystal_density_diffrn 1.455
_exptl_crystal_description block
_exptl_crystal_F_000 1608
_exptl_crystal_size_max 0.340
_exptl_crystal_size_mid 0.240
_exptl_crystal_size_min 0.200
_refine_diff_density_max 1.457
_refine_diff_density_min -0.470
_refine_diff_density_rms 0.134
_refine_ls_extinction_method none
_refine_ls_goodness_of_fit_ref 1.984
_refine_ls_hydrogen_treatment constr
_refine_ls_matrix_type full
_refine_ls_number_parameters 409
_refine_ls_number_reflns 7308
_refine_ls_number_restraints 0
_refine_ls_restrained_S_all 1.984
_refine_ls_R_factor_all 0.0391
_refine_ls_R_factor_gt 0.0368
_refine_ls_shift/su_max 0.001
_refine_ls_shift/su_mean 0.000
_refine_ls_structure_factor_coef Fsqd
_refine_ls_weighting_details 'w=1/[\s^2^(Fo^2^)+(0.0474P)^2^] where P=(Fo^2^+2Fc^2^)/3'
_refine_ls_weighting_scheme calc
_refine_ls_wR_factor_gt 0.1117
_refine_ls_wR_factor_ref 0.1131
_reflns_Friedel_coverage 0.000
_reflns_number_gt 6919
_reflns_number_total 7308
_reflns_threshold_expression 'I > 2\s(I)'
_cod_data_source_file op9b00559_si_002.cif
_cod_data_source_block dq0954_0m
_cod_original_sg_symbol_H-M 'P 21/c'
_cod_database_code 1557359
_shelx_shelxl_version_number 2016/6
_shelx_space_group_comment
;
The symmetry employed for this shelxl refinement is uniquely defined
by the following loop, which should always be used as a source of
symmetry information in preference to the above space-group names.
They are only intended as comments.
;
_shelx_estimated_absorpt_t_min 0.780
_shelx_estimated_absorpt_t_max 0.862

loop_
_space_group_symop_operation_xyz
'x, y, z'
'-x, y+1/2, -z+1/2'
'-x, -y, -z'
'x, -y-1/2, z-1/2'

loop_
_atom_site_label
_atom_site_type_symbol
_atom_site_fract_x
_atom_site_fract_y
_atom_site_fract_z
_atom_site_U_iso_or_equiv
_atom_site_adp_type
_atom_site_occupancy
_atom_site_site_symmetry_order
_atom_site_calc_flag
_atom_site_refinement_flags_posn
_atom_site_refinement_flags_adp
_atom_site_refinement_flags_occupancy
_atom_site_disorder_assembly
_atom_site_disorder_group
Ru1 Ru 0.79602(2) 0.57499(2) 0.36716(2) 0.01462(9) Uani 1 1 d . . . . .
Cl1 Cl 0.76976(5) 0.50264(3) 0.46590(2) 0.01877(13) Uani 1 1 d . . . . .
Cl2 Cl 0.85096(5) 0.66594(3) 0.28721(3) 0.02130(13) Uani 1 1 d . . . . .
S1 S 0.77227(5) 0.68185(3) 0.44471(3) 0.01843(13) Uani 1 1 d . . . . .
P1 P 0.88349(5) 0.47745(3) 0.31393(3) 0.01686(13) Uani 1 1 d . . . . .
P2 P 0.57014(5) 0.55755(3) 0.32144(3) 0.01601(13) Uani 1 1 d . . . . .
N1 N 1.00482(18) 0.58438(10) 0.41645(9) 0.0178(4) Uani 1 1 d . . . . .
H1 H 1.017087 0.544533 0.450878 0.021 Uiso 1 1 calc R U . . .
C1 C 0.8653(2) 0.47888(12) 0.22211(11) 0.0204(4) Uani 1 1 d . . . . .
C2 C 0.7694(2) 0.43388(13) 0.18297(12) 0.0227(5) Uani 1 1 d . . . . .
H2 H 0.717722 0.400731 0.203416 0.027 Uiso 1 1 calc R U . . .
C3 C 0.7492(3) 0.43767(14) 0.11311(12) 0.0265(5) Uani 1 1 d . . . . .
H3 H 0.683742 0.407777 0.087295 0.032 Uiso 1 1 calc R U . . .
C4 C 0.8279(3) 0.48652(14) 0.08253(12) 0.0301(5) Uani 1 1 d . . . . .
H4 H 0.815569 0.489183 0.036134 0.036 Uiso 1 1 calc R U . . .
C5 C 0.9243(3) 0.53105(14) 0.12144(12) 0.0303(6) Uani 1 1 d . . . . .
H5 H 0.977025 0.563469 0.100932 0.036 Uiso 1 1 calc R U . . .
C6 C 0.9434(2) 0.52792(13) 0.19082(11) 0.0241(5) Uani 1 1 d . . . . .
H6 H 1.008089 0.558443 0.216448 0.029 Uiso 1 1 calc R U . . .
C7 C 0.8677(2) 0.37474(12) 0.33020(10) 0.0190(4) Uani 1 1 d . . . . .
C8 C 0.7781(2) 0.34693(13) 0.36896(10) 0.0210(5) Uani 1 1 d . . . . .
H8 H 0.722769 0.380581 0.386529 0.025 Uiso 1 1 calc R U . . .
C9 C 0.7715(2) 0.26920(14) 0.38134(12) 0.0250(5) Uani 1 1 d . . . . .
H9 H 0.710470 0.250953 0.406484 0.030 Uiso 1 1 calc R U . . .
C10 C 0.8550(2) 0.21866(13) 0.35661(11) 0.0261(5) Uani 1 1 d . . . . .
H10 H 0.849443 0.166599 0.364812 0.031 Uiso 1 1 calc R U . . .
C11 C 0.9472(2) 0.24573(14) 0.31945(11) 0.0281(5) Uani 1 1 d . . . . .
H11 H 1.005595 0.212102 0.304016 0.034 Uiso 1 1 calc R U . . .
C12 C 0.9517(2) 0.32308(14) 0.30555(11) 0.0246(5) Uani 1 1 d . . . . .
H12 H 1.011472 0.340886 0.279473 0.030 Uiso 1 1 calc R U . . .
C13 C 1.0675(2) 0.48705(13) 0.34350(11) 0.0219(5) Uani 1 1 d . . . . .
H13A H 1.097682 0.448663 0.377290 0.026 Uiso 1 1 calc R U . . .
H13B H 1.113675 0.478691 0.306391 0.026 Uiso 1 1 calc R U . . .
C14 C 1.1007(2) 0.56534(13) 0.37238(12) 0.0225(5) Uani 1 1 d . . . . .
H14A H 1.191235 0.566017 0.397739 0.027 Uiso 1 1 calc R U . . .
H14B H 1.094487 0.602659 0.336686 0.027 Uiso 1 1 calc R U . . .
C15 C 1.0414(2) 0.65644(13) 0.45300(11) 0.0237(5) Uani 1 1 d . . . . .
H15A H 1.045645 0.697502 0.421423 0.028 Uiso 1 1 calc R U . . .
H15B H 1.128888 0.651309 0.481126 0.028 Uiso 1 1 calc R U . . .
C16 C 0.9389(2) 0.67528(13) 0.49561(11) 0.0226(5) Uani 1 1 d . . . . .
H16A H 0.961729 0.723490 0.518350 0.027 Uiso 1 1 calc R U . . .
H16B H 0.939649 0.635981 0.529309 0.027 Uiso 1 1 calc R U . . .
C17 C 0.7629(2) 0.78679(13) 0.42360(12) 0.0278(5) Uani 1 1 d . . . . .
C18 C 0.6469(3) 0.79517(14) 0.36507(13) 0.0327(6) Uani 1 1 d . . . . .
H18A H 0.664371 0.765332 0.328000 0.049 Uiso 1 1 calc R U . . .
H18B H 0.637073 0.847907 0.352159 0.049 Uiso 1 1 calc R U . . .
H18C H 0.565989 0.777546 0.378126 0.049 Uiso 1 1 calc R U . . .
C19 C 0.7295(3) 0.82670(15) 0.48530(14) 0.0375(6) Uani 1 1 d . . . . .
H19A H 0.652331 0.803129 0.497670 0.056 Uiso 1 1 calc R U . . .
H19B H 0.711191 0.879674 0.475401 0.056 Uiso 1 1 calc R U . . .
H19C H 0.804089 0.822373 0.521614 0.056 Uiso 1 1 calc R U . . .
C20 C 0.8899(3) 0.82070(15) 0.40543(15) 0.0367(6) Uani 1 1 d . . . . .
H20A H 0.876397 0.874063 0.395587 0.055 Uiso 1 1 calc R U . . .
H20B H 0.910436 0.794817 0.366922 0.055 Uiso 1 1 calc R U . . .
H20C H 0.962795 0.814527 0.442357 0.055 Uiso 1 1 calc R U . . .
C21 C 0.4933(2) 0.46494(12) 0.33887(11) 0.0190(4) Uani 1 1 d . . . . .
C22 C 0.4291(2) 0.45269(13) 0.39276(11) 0.0197(4) Uani 1 1 d . . . . .
H22 H 0.424070 0.492306 0.422670 0.024 Uiso 1 1 calc R U . . .
C23 C 0.3721(2) 0.38217(14) 0.40283(12) 0.0241(5) Uani 1 1 d . . . . .
H23 H 0.328610 0.375554 0.438898 0.029 Uiso 1 1 calc R U . . .
C24 C 0.3797(2) 0.32205(13) 0.35962(12) 0.0274(5) Uani 1 1 d . . . . .
H24 H 0.341287 0.275091 0.366189 0.033 Uiso 1 1 calc R U . . .
C25 C 0.4450(2) 0.33286(14) 0.30663(12) 0.0292(5) Uani 1 1 d . . . . .
H25 H 0.452351 0.292590 0.277679 0.035 Uiso 1 1 calc R U . . .
C26 C 0.5003(2) 0.40382(14) 0.29611(12) 0.0253(5) Uani 1 1 d . . . . .
H26 H 0.542774 0.410314 0.259679 0.030 Uiso 1 1 calc R U . . .
C27 C 0.5048(2) 0.56276(13) 0.23030(11) 0.0211(5) Uani 1 1 d . . . . .
C28 C 0.3764(2) 0.53501(14) 0.20364(12) 0.0257(5) Uani 1 1 d . . . . .
H28 H 0.323481 0.514393 0.231963 0.031 Uiso 1 1 calc R U . . .
C29 C 0.3281(3) 0.53819(15) 0.13520(12) 0.0308(6) Uani 1 1 d . . . . .
H29 H 0.243517 0.519100 0.117865 0.037 Uiso 1 1 calc R U . . .
C30 C 0.4052(3) 0.56956(15) 0.09298(13) 0.0348(6) Uani 1 1 d . . . . .
H30 H 0.372322 0.571972 0.047246 0.042 Uiso 1 1 calc R U . . .
C31 C 0.5323(3) 0.59767(16) 0.11875(12) 0.0323(6) Uani 1 1 d . . . . .
H31 H 0.583924 0.619053 0.090160 0.039 Uiso 1 1 calc R U . . .
C32 C 0.5826(2) 0.59389(14) 0.18732(11) 0.0260(5) Uani 1 1 d . . . . .
H32 H 0.667986 0.612128 0.204267 0.031 Uiso 1 1 calc R U . . .
C33 C 0.4591(2) 0.62636(12) 0.35348(11) 0.0185(4) Uani 1 1 d . . . . .
C34 C 0.3708(2) 0.67456(13) 0.31259(12) 0.0244(5) Uani 1 1 d . . . . .
H34 H 0.361046 0.670266 0.266372 0.029 Uiso 1 1 calc R U . . .
C35 C 0.2971(2) 0.72908(13) 0.33993(13) 0.0291(5) Uani 1 1 d . . . . .
H35 H 0.238888 0.761133 0.311997 0.035 Uiso 1 1 calc R U . . .
C36 C 0.3102(2) 0.73568(13) 0.40867(13) 0.0278(5) Uani 1 1 d . . . . .
H36 H 0.261737 0.772595 0.426949 0.033 Uiso 1 1 calc R U . . .
C37 C 0.3965(2) 0.68665(13) 0.45059(12) 0.0242(5) Uani 1 1 d . . . . .
H37 H 0.403561 0.689878 0.496749 0.029 Uiso 1 1 calc R U . . .
C38 C 0.4711(2) 0.63345(12) 0.42310(11) 0.0212(5) Uani 1 1 d . . . . .
H38 H 0.530038 0.601884 0.451124 0.025 Uiso 1 1 calc R U . . .

loop_
_atom_site_aniso_label
_atom_site_aniso_U_11
_atom_site_aniso_U_22
_atom_site_aniso_U_33
_atom_site_aniso_U_23
_atom_site_aniso_U_13
_atom_site_aniso_U_12
Ru1 0.01360(13) 0.01680(13) 0.01339(12) -0.00034(6) 0.00225(8) -0.00186(6)
Cl1 0.0206(3) 0.0194(3) 0.0169(3) 0.00063(19) 0.0051(2) -0.0027(2)
Cl2 0.0250(3) 0.0208(3) 0.0188(3) 0.00315(19) 0.0057(2) -0.0029(2)
S1 0.0187(3) 0.0193(3) 0.0173(3) -0.0007(2) 0.0033(2) -0.0002(2)
P1 0.0155(3) 0.0186(3) 0.0164(3) -0.0018(2) 0.0027(2) -0.0018(2)
P2 0.0143(3) 0.0184(3) 0.0149(3) -0.0010(2) 0.0015(2) -0.0010(2)
N1 0.0136(9) 0.0235(10) 0.0161(9) -0.0016(7) 0.0020(7) -0.0024(7)
C1 0.0215(11) 0.0190(11) 0.0212(11) -0.0021(8) 0.0053(9) 0.0011(9)
C2 0.0251(12) 0.0219(11) 0.0208(11) -0.0018(9) 0.0037(9) -0.0017(9)
C3 0.0331(14) 0.0228(12) 0.0216(11) -0.0041(9) -0.0003(10) 0.0011(10)
C4 0.0436(15) 0.0294(13) 0.0170(11) 0.0008(9) 0.0045(10) 0.0040(11)
C5 0.0423(15) 0.0241(12) 0.0268(12) 0.0021(10) 0.0124(11) -0.0044(11)
C6 0.0267(12) 0.0216(11) 0.0244(11) -0.0013(9) 0.0059(9) -0.0034(9)
C7 0.0198(11) 0.0187(10) 0.0166(10) -0.0011(8) -0.0017(8) 0.0010(8)
C8 0.0198(10) 0.0225(12) 0.0196(11) -0.0036(8) 0.0012(9) 0.0026(9)
C9 0.0265(12) 0.0259(12) 0.0223(11) -0.0017(9) 0.0037(9) -0.0020(10)
C10 0.0345(13) 0.0164(11) 0.0257(12) -0.0014(9) 0.0009(10) 0.0009(10)
C11 0.0336(13) 0.0244(12) 0.0254(12) -0.0053(10) 0.0026(10) 0.0078(10)
C12 0.0249(12) 0.0281(12) 0.0220(11) -0.0006(9) 0.0073(9) 0.0025(10)
C13 0.0165(10) 0.0265(12) 0.0227(11) -0.0016(9) 0.0033(9) -0.0002(9)
C14 0.0175(11) 0.0267(12) 0.0228(11) -0.0016(9) 0.0025(9) -0.0004(9)
C15 0.0209(11) 0.0246(12) 0.0240(11) -0.0031(9) -0.0001(9) -0.0038(9)
C16 0.0240(11) 0.0253(12) 0.0170(10) -0.0039(9) -0.0005(9) -0.0041(9)
C17 0.0309(13) 0.0210(12) 0.0315(12) 0.0032(10) 0.0052(10) -0.0010(10)
C18 0.0393(15) 0.0207(12) 0.0358(14) 0.0007(10) 0.0005(11) 0.0026(11)
C19 0.0424(15) 0.0233(13) 0.0461(16) -0.0079(11) 0.0066(13) 0.0017(11)
C20 0.0384(15) 0.0229(13) 0.0492(16) 0.0003(11) 0.0092(13) -0.0065(11)
C21 0.0132(10) 0.0194(11) 0.0226(11) 0.0004(9) -0.0015(8) 0.0000(8)
C22 0.0179(11) 0.0194(11) 0.0203(10) -0.0008(9) -0.0003(8) 0.0015(9)
C23 0.0213(11) 0.0257(12) 0.0243(11) 0.0055(9) 0.0017(9) 0.0007(9)
C24 0.0257(12) 0.0218(12) 0.0321(13) 0.0025(10) -0.0016(10) -0.0031(10)
C25 0.0307(13) 0.0247(12) 0.0309(13) -0.0082(10) 0.0021(10) -0.0025(10)
C26 0.0229(12) 0.0278(12) 0.0263(12) -0.0032(10) 0.0076(10) -0.0003(10)
C27 0.0212(12) 0.0235(11) 0.0179(11) -0.0024(9) 0.0018(9) 0.0027(9)
C28 0.0215(11) 0.0320(13) 0.0225(11) -0.0028(10) 0.0007(9) 0.0002(10)
C29 0.0294(13) 0.0328(14) 0.0263(12) -0.0064(10) -0.0050(10) 0.0020(11)
C30 0.0411(16) 0.0405(16) 0.0184(12) -0.0028(10) -0.0058(11) 0.0041(12)
C31 0.0358(14) 0.0393(15) 0.0211(12) 0.0034(11) 0.0031(10) 0.0014(12)
C32 0.0267(12) 0.0293(12) 0.0208(11) 0.0028(10) 0.0007(9) -0.0016(10)
C33 0.0158(10) 0.0160(10) 0.0233(11) -0.0003(8) 0.0023(8) -0.0024(8)
C34 0.0247(12) 0.0197(11) 0.0271(12) -0.0008(9) 0.0002(9) -0.0004(9)
C35 0.0264(12) 0.0188(11) 0.0398(14) 0.0019(10) 0.0000(10) 0.0024(10)
C36 0.0233(12) 0.0182(12) 0.0425(14) -0.0081(10) 0.0079(10) 0.0008(9)
C37 0.0227(11) 0.0233(12) 0.0270(12) -0.0055(9) 0.0059(9) -0.0020(9)
C38 0.0211(11) 0.0182(11) 0.0244(11) -0.0007(9) 0.0047(9) -0.0019(9)

loop_
_atom_type_symbol
_atom_type_description
_atom_type_scat_dispersion_real
_atom_type_scat_dispersion_imag
_atom_type_scat_source
C C 0.0033 0.0016 'International Tables Vol C Tables 4.2.6.8 and 6.1.1.4'
H H 0.0000 0.0000 'International Tables Vol C Tables 4.2.6.8 and 6.1.1.4'
Cl Cl 0.1484 0.1585 'International Tables Vol C Tables 4.2.6.8 and 6.1.1.4'
N N 0.0061 0.0033 'International Tables Vol C Tables 4.2.6.8 and 6.1.1.4'
P P 0.1023 0.0942 'International Tables Vol C Tables 4.2.6.8 and 6.1.1.4'
Ru Ru -1.2594 0.8363 'International Tables Vol C Tables 4.2.6.8 and 6.1.1.4'
S S 0.1246 0.1234 'International Tables Vol C Tables 4.2.6.8 and 6.1.1.4'

loop_
_geom_angle_atom_site_label_1
_geom_angle_atom_site_label_2
_geom_angle_atom_site_label_3
_geom_angle
_geom_angle_site_symmetry_1
_geom_angle_site_symmetry_3
_geom_angle_publ_flag
N1 Ru1 P1 81.01(5) . . ?
N1 Ru1 P2 175.15(5) . . ?
P1 Ru1 P2 98.81(2) . . ?
N1 Ru1 Cl2 86.23(5) . . ?
P1 Ru1 Cl2 90.91(2) . . ?
P2 Ru1 Cl2 98.616(19) . . ?
N1 Ru1 Cl1 84.50(5) . . ?
P1 Ru1 Cl1 96.48(2) . . ?
P2 Ru1 Cl1 90.717(19) . . ?
Cl2 Ru1 Cl1 167.094(19) . . ?
N1 Ru1 S1 81.43(5) . . ?
P1 Ru1 S1 162.37(2) . . ?
P2 Ru1 S1 98.544(19) . . ?
Cl2 Ru1 S1 89.549(19) . . ?
Cl1 Ru1 S1 80.214(18) . . ?
C16 S1 C17 101.20(11) . . ?
C16 S1 Ru1 97.19(7) . . ?
C17 S1 Ru1 126.55(8) . . ?
C7 P1 C1 101.51(10) . . ?
C7 P1 C13 98.36(10) . . ?
C1 P1 C13 103.57(10) . . ?
C7 P1 Ru1 126.16(7) . . ?
C1 P1 Ru1 119.58(7) . . ?
C13 P1 Ru1 103.53(7) . . ?
C33 P2 C27 100.93(10) . . ?
C33 P2 C21 101.28(10) . . ?
C27 P2 C21 98.44(10) . . ?
C33 P2 Ru1 113.21(7) . . ?
C27 P2 Ru1 122.61(8) . . ?
C21 P2 Ru1 117.04(7) . . ?
C15 N1 C14 111.38(17) . . ?
C15 N1 Ru1 115.47(14) . . ?
C14 N1 Ru1 113.49(14) . . ?
C2 C1 C6 119.1(2) . . ?
C2 C1 P1 120.26(17) . . ?
C6 C1 P1 120.60(17) . . ?
C1 C2 C3 120.9(2) . . ?
C4 C3 C2 119.5(2) . . ?
C5 C4 C3 119.7(2) . . ?
C4 C5 C6 120.8(2) . . ?
C5 C6 C1 120.0(2) . . ?
C8 C7 C12 118.8(2) . . ?
C8 C7 P1 121.97(17) . . ?
C12 C7 P1 119.22(17) . . ?
C9 C8 C7 120.2(2) . . ?
C10 C9 C8 120.6(2) . . ?
C9 C10 C11 119.9(2) . . ?
C12 C11 C10 119.6(2) . . ?
C11 C12 C7 120.9(2) . . ?
C14 C13 P1 110.37(15) . . ?
N1 C14 C13 108.45(18) . . ?
N1 C15 C16 109.80(18) . . ?
C15 C16 S1 110.86(15) . . ?
C18 C17 C19 110.0(2) . . ?
C18 C17 C20 110.0(2) . . ?
C19 C17 C20 110.2(2) . . ?
C18 C17 S1 105.77(16) . . ?
C19 C17 S1 105.57(17) . . ?
C20 C17 S1 115.08(18) . . ?
C22 C21 C26 117.4(2) . . ?
C22 C21 P2 123.92(17) . . ?
C26 C21 P2 118.70(17) . . ?
C21 C22 C23 121.3(2) . . ?
C24 C23 C22 120.5(2) . . ?
C25 C24 C23 118.9(2) . . ?
C24 C25 C26 120.5(2) . . ?
C21 C26 C25 121.4(2) . . ?
C32 C27 C28 119.2(2) . . ?
C32 C27 P2 120.35(18) . . ?
C28 C27 P2 120.48(18) . . ?
C29 C28 C27 120.4(2) . . ?
C30 C29 C28 120.2(2) . . ?
C29 C30 C31 120.0(2) . . ?
C30 C31 C32 120.3(2) . . ?
C27 C32 C31 119.9(2) . . ?
C34 C33 C38 118.5(2) . . ?
C34 C33 P2 123.59(17) . . ?
C38 C33 P2 117.82(16) . . ?
C35 C34 C33 120.9(2) . . ?
C36 C35 C34 120.1(2) . . ?
C35 C36 C37 119.8(2) . . ?
C38 C37 C36 119.8(2) . . ?
C37 C38 C33 120.9(2) . . ?

loop_
_geom_bond_atom_site_label_1
_geom_bond_atom_site_label_2
_geom_bond_distance
_geom_bond_site_symmetry_2
_geom_bond_publ_flag
Ru1 N1 2.1824(18) . ?
Ru1 P1 2.2868(6) . ?
Ru1 P2 2.3353(6) . ?
Ru1 Cl2 2.4130(5) . ?
Ru1 Cl1 2.4295(5) . ?
Ru1 S1 2.4866(6) . ?
S1 C16 1.821(2) . ?
S1 C17 1.885(2) . ?
P1 C7 1.840(2) . ?
P1 C1 1.843(2) . ?
P1 C13 1.865(2) . ?
P2 C33 1.849(2) . ?
P2 C27 1.854(2) . ?
P2 C21 1.862(2) . ?
N1 C15 1.477(3) . ?
N1 C14 1.477(3) . ?
C1 C2 1.387(3) . ?
C1 C6 1.399(3) . ?
C2 C3 1.399(3) . ?
C3 C4 1.393(4) . ?
C4 C5 1.383(4) . ?
C5 C6 1.390(3) . ?
C7 C8 1.396(3) . ?
C7 C12 1.399(3) . ?
C8 C9 1.388(3) . ?
C9 C10 1.383(3) . ?
C10 C11 1.391(3) . ?
C11 C12 1.386(3) . ?
C13 C14 1.505(3) . ?
C15 C16 1.509(3) . ?
C17 C18 1.522(3) . ?
C17 C19 1.527(3) . ?
C17 C20 1.527(3) . ?
C21 C22 1.391(3) . ?
C21 C26 1.389(3) . ?
C22 C23 1.395(3) . ?
C23 C24 1.382(3) . ?
C24 C25 1.379(3) . ?
C25 C26 1.396(3) . ?
C27 C32 1.393(3) . ?
C27 C28 1.405(3) . ?
C28 C29 1.390(3) . ?
C29 C30 1.378(4) . ?
C30 C31 1.393(4) . ?
C31 C32 1.396(3) . ?
C33 C34 1.391(3) . ?
C33 C38 1.404(3) . ?
C34 C35 1.391(3) . ?
C35 C36 1.385(4) . ?
C36 C37 1.400(3) . ?
C37 C38 1.382(3) . ?
